data_4029633
loop_
_publ_author_name
'Widner, Danielle L.'
'Knauf, Qianwei R.'
'Merucci, Mark T.'
'Fritz, Thomas R.'
'Sauer, Jon S.'
'Speetzen, Erin D.'
'Bosch, Eric'
'Bowling, Nathan P.'

_publ_section_title
;
 Intramolecular halogen bonding supported by an aryldiyne linker.
;
_journal_issue 13
_journal_name_full 'The Journal of organic chemistry'
_journal_page_first 6269
_journal_page_last 6278
_journal_paper_doi 10.1021/jo501015x
_journal_volume 79
_journal_year 2014
_chemical_formula_sum 'C24 H11 F4 I O2'
_chemical_formula_weight 534.23
_chemical_name_systematic
;
 ?
;
_space_group_crystal_system monoclinic
_space_group_IT_number 14
_space_group_name_Hall '-P 2ybc'
_space_group_name_H-M_alt 'P 1 21/c 1'
_symmetry_space_group_name_Hall '-P 2ybc'
_symmetry_space_group_name_H-M 'P 1 21/c 1'
_atom_sites_solution_hydrogens geom
_audit_creation_method SHELXL-2013
_cell_angle_alpha 90
_cell_angle_beta 101.720(2)
_cell_angle_gamma 90
_cell_formula_units_Z 4
_cell_length_a 10.5810(15)
_cell_length_b 25.437(4)
_cell_length_c 7.4819(11)
_cell_measurement_reflns_used 7241
_cell_measurement_temperature 99(2)
_cell_measurement_theta_max 26.51
_cell_measurement_theta_min 2.54
_cell_volume 1971.8(5)
_computing_cell_refinement 'Bruker SAINT'
_computing_data_collection 'Bruker APEX2'
_computing_data_reduction 'Bruker SAINT'
_computing_molecular_graphics 'XSeed (Barbour, 2003)'
_computing_publication_material 'XSeed (Barbour, 2003)'
_computing_structure_refinement 'SHELXL-2013 (Sheldrick, 2013)'
_computing_structure_solution 'SHELXS-2013 (Sheldrick, 2013)'
_diffrn_ambient_temperature 99(2)
_diffrn_detector_area_resol_mean 8.3660
_diffrn_measured_fraction_theta_full 0.999
_diffrn_measured_fraction_theta_max 0.994
_diffrn_measurement_device_type 'Bruker APEX-I CCD'
_diffrn_measurement_method 'phi and omega scans'
_diffrn_radiation_monochromator graphite
_diffrn_radiation_source 'fine-focus sealed tube'
_diffrn_radiation_type MoK\a
_diffrn_radiation_wavelength 0.71073
_diffrn_reflns_av_R_equivalents 0.0573
_diffrn_reflns_av_unetI/netI 0.0407
_diffrn_reflns_Laue_measured_fraction_full 0.999
_diffrn_reflns_Laue_measured_fraction_max 0.994
_diffrn_reflns_limit_h_max 13
_diffrn_reflns_limit_h_min -13
_diffrn_reflns_limit_k_max 32
_diffrn_reflns_limit_k_min -32
_diffrn_reflns_limit_l_max 9
_diffrn_reflns_limit_l_min -9
_diffrn_reflns_number 23376
_diffrn_reflns_point_group_measured_fraction_full 0.999
_diffrn_reflns_point_group_measured_fraction_max 0.994
_diffrn_reflns_theta_full 25.000
_diffrn_reflns_theta_max 27.200
_diffrn_reflns_theta_min 1.601
_exptl_absorpt_coefficient_mu 1.680
_exptl_absorpt_correction_T_max 0.7455
_exptl_absorpt_correction_T_min 0.5516
_exptl_absorpt_correction_type multi-scan
_exptl_absorpt_process_details 'SADABS V2008/1 (Bruker AXS)'
_exptl_crystal_colour colourless
_exptl_crystal_density_diffrn 1.800
_exptl_crystal_description block
_exptl_crystal_F_000 1040
_exptl_crystal_size_max 0.450
_exptl_crystal_size_mid 0.100
_exptl_crystal_size_min 0.050
_refine_diff_density_max 0.864
_refine_diff_density_min -0.905
_refine_diff_density_rms 0.105
_refine_ls_extinction_method none
_refine_ls_goodness_of_fit_ref 1.066
_refine_ls_hydrogen_treatment constr
_refine_ls_matrix_type full
_refine_ls_number_parameters 281
_refine_ls_number_reflns 4369
_refine_ls_number_restraints 0
_refine_ls_restrained_S_all 1.066
_refine_ls_R_factor_all 0.0421
_refine_ls_R_factor_gt 0.0312
_refine_ls_shift/su_max 0.001
_refine_ls_shift/su_mean 0.000
_refine_ls_structure_factor_coef Fsqd
_refine_ls_weighting_details
;
 w=1/[\s^2^(Fo^2^)+(0.0214P)^2^+2.7139P]
 where P=(Fo^2^+2Fc^2^)/3
;
_refine_ls_weighting_scheme calc
_refine_ls_wR_factor_gt 0.0649
_refine_ls_wR_factor_ref 0.0689
_reflns_Friedel_coverage 0.000
_reflns_number_gt 3711
_reflns_number_total 4369
_reflns_threshold_expression 'I > 2\s(I)'
_cod_data_source_file jo501015x_si_001.cif
_cod_data_source_block 15
_cod_depositor_comments 'Adding full bibliography for 4029631--4029636.cif.'
_cod_database_code 4029633
_shelx_space_group_comment
;
The symmetry employed for this shelxl refinement is uniquely defined
by the following loop, which should always be used as a source of
symmetry information in preference to the above space-group names.
They are only intended as comments.
;
_shelx_estimated_absorpt_t_min 0.518
_shelx_estimated_absorpt_t_max 0.921
_shelxl_version_number 2013-2

loop_
_space_group_symop_operation_xyz
'x, y, z'
'-x, y+1/2, -z+1/2'
'-x, -y, -z'
'x, -y-1/2, z-1/2'

loop_
_atom_site_label
_atom_site_type_symbol
_atom_site_fract_x
_atom_site_fract_y
_atom_site_fract_z
_atom_site_U_iso_or_equiv
_atom_site_adp_type
_atom_site_occupancy
_atom_site_site_symmetry_order
_atom_site_calc_flag
_atom_site_refinement_flags_posn
_atom_site_refinement_flags_adp
I1 I 0.31381(2) 0.49295(2) 0.63557(3) 0.01796(7) Uani 1 1 d . .
F1 F 0.38014(17) 0.61358(7) 0.5617(2) 0.0210(4) Uani 1 1 d . .
O1 O 0.3887(2) 0.38419(8) 0.6272(3) 0.0222(5) Uani 1 1 d . .
C1 C 0.2143(3) 0.56340(11) 0.6502(4) 0.0141(6) Uani 1 1 d . .
F2 F 0.25006(19) 0.70363(6) 0.5840(3) 0.0255(4) Uani 1 1 d . .
O2 O 0.4526(2) 0.13763(8) 0.5891(3) 0.0207(5) Uani 1 1 d . .
C2 C 0.2657(3) 0.61098(11) 0.6122(4) 0.0167(6) Uani 1 1 d . .
F3 F 0.01418(19) 0.70144(7) 0.6738(3) 0.0274(4) Uani 1 1 d . .
C3 C 0.1992(3) 0.65753(11) 0.6211(4) 0.0178(6) Uani 1 1 d . .
F4 F -0.09109(17) 0.60896(7) 0.7431(3) 0.0227(4) Uani 1 1 d . .
C4 C 0.0798(3) 0.65644(11) 0.6666(4) 0.0180(6) Uani 1 1 d . .
C5 C 0.0264(3) 0.60916(11) 0.7020(4) 0.0170(6) Uani 1 1 d . .
C6 C 0.0918(3) 0.56163(11) 0.6962(4) 0.0145(6) Uani 1 1 d . .
C7 C 0.0335(3) 0.51408(11) 0.7370(4) 0.0146(6) Uani 1 1 d . .
C8 C -0.0192(3) 0.47450(11) 0.7723(4) 0.0139(6) Uani 1 1 d . .
C9 C -0.0859(3) 0.42819(11) 0.8089(4) 0.0134(6) Uani 1 1 d . .
C10 C -0.2096(3) 0.43209(11) 0.8487(4) 0.0161(6) Uani 1 1 d . .
H10 H -0.2472 0.4658 0.8553 0.019 Uiso 1 1 calc R U
C11 C -0.2776(3) 0.38753(12) 0.8787(4) 0.0188(7) Uani 1 1 d . .
H11 H -0.3616 0.3908 0.9043 0.023 Uiso 1 1 calc R U
C12 C -0.2231(3) 0.33820(12) 0.8714(4) 0.0204(7) Uani 1 1 d . .
H12 H -0.2701 0.3077 0.8915 0.024 Uiso 1 1 calc R U
C13 C -0.1005(3) 0.33310(11) 0.8349(4) 0.0181(6) Uani 1 1 d . .
H13 H -0.0633 0.2992 0.8325 0.022 Uiso 1 1 calc R U
C14 C -0.0309(3) 0.37766(11) 0.8015(4) 0.0141(6) Uani 1 1 d . .
C15 C 0.0928(3) 0.37068(10) 0.7524(4) 0.0143(6) Uani 1 1 d . .
C16 C 0.1936(3) 0.36164(11) 0.7082(4) 0.0149(6) Uani 1 1 d . .
C17 C 0.3154(3) 0.34899(11) 0.6564(4) 0.0158(6) Uani 1 1 d . .
C18 C 0.3466(3) 0.29300(11) 0.6420(4) 0.0146(6) Uani 1 1 d . .
C19 C 0.2620(3) 0.25308(11) 0.6691(4) 0.0146(6) Uani 1 1 d . .
H19 H 0.1814 0.2620 0.6984 0.018 Uiso 1 1 calc R U
C20 C 0.2936(3) 0.20035(12) 0.6539(4) 0.0169(6) Uani 1 1 d . .
H20 H 0.2352 0.1735 0.6724 0.020 Uiso 1 1 calc R U
C21 C 0.4119(3) 0.18763(11) 0.6112(4) 0.0164(6) Uani 1 1 d . .
C22 C 0.4973(3) 0.22734(12) 0.5840(4) 0.0177(6) Uani 1 1 d . .
H22 H 0.5782 0.2184 0.5558 0.021 Uiso 1 1 calc R U
C23 C 0.4647(3) 0.27938(11) 0.5979(4) 0.0158(6) Uani 1 1 d . .
H23 H 0.5227 0.3062 0.5775 0.019 Uiso 1 1 calc R U
C24 C 0.3774(3) 0.09506(12) 0.6386(5) 0.0238(7) Uani 1 1 d . .
H24A H 0.3663 0.0999 0.7644 0.036 Uiso 1 1 calc R U
H24B H 0.4220 0.0617 0.6290 0.036 Uiso 1 1 calc R U
H24C H 0.2927 0.0945 0.5562 0.036 Uiso 1 1 calc R U

loop_
_atom_site_aniso_label
_atom_site_aniso_U_11
_atom_site_aniso_U_22
_atom_site_aniso_U_33
_atom_site_aniso_U_23
_atom_site_aniso_U_13
_atom_site_aniso_U_12
I1 0.01990(12) 0.01364(10) 0.02120(11) 0.00159(8) 0.00618(8) 0.00116(8)
F1 0.0199(10) 0.0212(9) 0.0230(9) 0.0032(7) 0.0073(8) -0.0056(7)
O1 0.0221(12) 0.0152(10) 0.0317(13) 0.0021(9) 0.0109(10) -0.0007(9)
C1 0.0189(16) 0.0111(13) 0.0116(14) 0.0002(10) 0.0014(12) 0.0007(11)
F2 0.0344(11) 0.0120(8) 0.0296(10) 0.0023(7) 0.0048(9) -0.0089(8)
O2 0.0259(13) 0.0161(10) 0.0217(11) 0.0019(9) 0.0088(10) 0.0053(9)
C2 0.0189(16) 0.0186(15) 0.0118(14) 0.0008(11) 0.0013(12) -0.0043(12)
F3 0.0344(11) 0.0111(8) 0.0367(11) -0.0018(8) 0.0074(9) 0.0039(8)
C3 0.0267(18) 0.0116(14) 0.0128(15) 0.0018(11) -0.0014(13) -0.0060(12)
F4 0.0211(10) 0.0176(9) 0.0313(10) -0.0020(7) 0.0098(8) 0.0017(7)
C4 0.0264(18) 0.0088(13) 0.0177(15) -0.0018(11) 0.0021(13) 0.0018(12)
C5 0.0189(17) 0.0169(14) 0.0156(15) -0.0013(11) 0.0048(13) -0.0022(12)
C6 0.0205(16) 0.0115(13) 0.0109(14) 0.0000(10) 0.0018(12) -0.0030(11)
C7 0.0189(16) 0.0143(14) 0.0113(13) -0.0015(11) 0.0043(12) 0.0017(11)
C8 0.0153(15) 0.0146(13) 0.0118(14) -0.0013(11) 0.0024(12) 0.0016(11)
C9 0.0180(16) 0.0128(13) 0.0093(13) -0.0008(10) 0.0023(12) -0.0031(11)
C10 0.0191(16) 0.0167(14) 0.0126(14) -0.0005(11) 0.0036(12) 0.0010(12)
C11 0.0172(17) 0.0234(16) 0.0169(15) -0.0025(12) 0.0066(13) -0.0043(12)
C12 0.0243(18) 0.0191(15) 0.0199(16) 0.0013(12) 0.0092(14) -0.0080(13)
C13 0.0244(17) 0.0146(14) 0.0160(15) 0.0008(11) 0.0060(13) -0.0016(12)
C14 0.0166(16) 0.0151(14) 0.0108(14) -0.0001(11) 0.0030(12) -0.0022(11)
C15 0.0222(17) 0.0087(13) 0.0112(14) 0.0006(10) 0.0012(12) -0.0009(11)
C16 0.0200(17) 0.0102(13) 0.0136(14) 0.0014(11) 0.0013(13) 0.0014(11)
C17 0.0177(16) 0.0178(14) 0.0116(14) 0.0005(11) 0.0023(12) 0.0001(12)
C18 0.0149(16) 0.0188(14) 0.0099(14) 0.0000(11) 0.0018(12) -0.0002(11)
C19 0.0147(15) 0.0168(14) 0.0137(14) 0.0000(11) 0.0064(12) 0.0006(11)
C20 0.0185(17) 0.0182(14) 0.0139(15) 0.0016(11) 0.0034(12) -0.0006(12)
C21 0.0211(17) 0.0166(14) 0.0117(14) 0.0005(11) 0.0039(12) 0.0052(12)
C22 0.0173(16) 0.0227(15) 0.0145(15) 0.0017(12) 0.0067(12) 0.0038(12)
C23 0.0181(16) 0.0179(14) 0.0116(14) 0.0014(11) 0.0037(12) -0.0022(12)
C24 0.032(2) 0.0148(15) 0.0243(17) 0.0011(12) 0.0041(15) 0.0012(13)

loop_
_atom_type_symbol
_atom_type_description
_atom_type_scat_dispersion_real
_atom_type_scat_dispersion_imag
_atom_type_scat_source
C C 0.0033 0.0016 'International Tables Vol C Tables 4.2.6.8 and 6.1.1.4'
H H 0.0000 0.0000 'International Tables Vol C Tables 4.2.6.8 and 6.1.1.4'
O O 0.0106 0.0060 'International Tables Vol C Tables 4.2.6.8 and 6.1.1.4'
F F 0.0171 0.0103 'International Tables Vol C Tables 4.2.6.8 and 6.1.1.4'
I I -0.4742 1.8119 'International Tables Vol C Tables 4.2.6.8 and 6.1.1.4'

loop_
_geom_angle_atom_site_label_1
_geom_angle_atom_site_label_2
_geom_angle_atom_site_label_3
_geom_angle
C2 C1 C6 120.0(3)
C2 C1 I1 121.1(2)
C6 C1 I1 118.9(2)
C21 O2 C24 117.8(2)
F1 C2 C1 121.2(3)
F1 C2 C3 117.9(3)
C1 C2 C3 120.9(3)
F2 C3 C4 119.8(3)
F2 C3 C2 120.5(3)
C4 C3 C2 119.8(3)
F3 C4 C3 120.1(3)
F3 C4 C5 120.0(3)
C3 C4 C5 120.0(3)
F4 C5 C4 118.9(3)
F4 C5 C6 119.5(3)
C4 C5 C6 121.6(3)
C5 C6 C1 117.8(3)
C5 C6 C7 119.4(3)
C1 C6 C7 122.8(3)
C8 C7 C6 178.1(3)
C7 C8 C9 177.7(3)
C10 C9 C14 118.8(3)
C10 C9 C8 120.1(3)
C14 C9 C8 121.2(3)
C11 C10 C9 120.9(3)
C10 C11 C12 120.0(3)
C13 C12 C11 120.4(3)
C12 C13 C14 120.4(3)
C13 C14 C9 119.5(3)
C13 C14 C15 118.9(3)
C9 C14 C15 121.6(3)
C16 C15 C14 175.8(3)
C15 C16 C17 178.2(3)
O1 C17 C16 120.7(3)
O1 C17 C18 122.1(3)
C16 C17 C18 117.3(3)
C19 C18 C23 119.0(3)
C19 C18 C17 122.3(3)
C23 C18 C17 118.8(3)
C20 C19 C18 121.1(3)
C21 C20 C19 119.0(3)
O2 C21 C20 124.5(3)
O2 C21 C22 115.2(3)
C20 C21 C22 120.3(3)
C23 C22 C21 120.3(3)
C22 C23 C18 120.3(3)

loop_
_geom_bond_atom_site_label_1
_geom_bond_atom_site_label_2
_geom_bond_distance
I1 C1 2.092(3)
F1 C2 1.341(4)
O1 C17 1.233(4)
C1 C2 1.380(4)
C1 C6 1.408(4)
F2 C3 1.343(3)
O2 C21 1.364(3)
O2 C24 1.436(4)
C2 C3 1.386(4)
F3 C4 1.346(3)
C3 C4 1.373(5)
F4 C5 1.340(3)
C4 C5 1.377(4)
C5 C6 1.398(4)
C6 C7 1.419(4)
C7 C8 1.206(4)
C8 C9 1.428(4)
C9 C10 1.404(4)
C9 C14 1.417(4)
C10 C11 1.385(4)
C11 C12 1.387(4)
C12 C13 1.385(4)
C13 C14 1.401(4)
C14 C15 1.440(4)
C15 C16 1.202(4)
C16 C17 1.455(4)
C17 C18 1.471(4)
C18 C19 1.396(4)
C18 C23 1.400(4)
C19 C20 1.393(4)
C20 C21 1.391(4)
C21 C22 1.398(4)
C22 C23 1.377(4)
